data_7155788
loop_
_publ_author_name
'Kayet, Anirban'
'Singh, Vinod'

_publ_section_title
;
 A one-pot synthesis of 2,2&#x2019;-disubstituted diindolylmethanes (DIMs)
 via a sequential Sonogashira coupling and
 cycloisomerization/C3-functionalization of 2-iodolanilines
;
_journal_name_full 'Org. Biomol. Chem.'
_journal_paper_doi 10.1039/C7OB01701D
_journal_year 2017
_chemical_formula_sum 'C25 H22 N2 O2'
_chemical_formula_weight 382.44
_chemical_name_systematic
;
 ?
;
_space_group_crystal_system triclinic
_space_group_IT_number 2
_space_group_name_Hall '-P 1'
_space_group_name_H-M_alt 'P -1'
_symmetry_space_group_name_Hall '-P 1'
_symmetry_space_group_name_H-M 'P -1'
_atom_sites_solution_hydrogens geom
_audit_creation_method SHELXL-2014
_audit_update_record
;
2017-01-18 deposited with the CCDC.
2017-07-27 downloaded from the CCDC.
;
_cell_angle_alpha 106.546(2)
_cell_angle_beta 90.819(2)
_cell_angle_gamma 107.578(2)
_cell_formula_units_Z 2
_cell_length_a 7.2467(5)
_cell_length_b 10.8572(7)
_cell_length_c 13.9575(9)
_cell_measurement_reflns_used 3274
_cell_measurement_temperature 293(2)
_cell_measurement_theta_max 24.406
_cell_measurement_theta_min 2.921
_cell_volume 997.47(12)
_computing_cell_refinement 'Bruker XSCANS'
_computing_data_collection 'Bruker XSCANS'
_computing_data_reduction 'Bruker SHELXTL'
_computing_structure_refinement 'SHELXL-2014 (Sheldrick, 2014)'
_computing_structure_solution SIR-92
_diffrn_ambient_temperature 293(2)
_diffrn_measured_fraction_theta_full 0.908
_diffrn_measured_fraction_theta_max 0.993
_diffrn_measurement_device_type 'Bruker APEX-II CCD'
_diffrn_measurement_method '\f and \w scans'
_diffrn_radiation_type MoK\a
_diffrn_radiation_wavelength 0.71073
_diffrn_reflns_av_R_equivalents 0.0583
_diffrn_reflns_av_unetI/netI 0.0397
_diffrn_reflns_Laue_measured_fraction_full 0.908
_diffrn_reflns_Laue_measured_fraction_max 0.993
_diffrn_reflns_limit_h_max 8
_diffrn_reflns_limit_h_min -8
_diffrn_reflns_limit_k_max 12
_diffrn_reflns_limit_k_min -12
_diffrn_reflns_limit_l_max 16
_diffrn_reflns_limit_l_min -16
_diffrn_reflns_number 16658
_diffrn_reflns_point_group_measured_fraction_full 0.908
_diffrn_reflns_point_group_measured_fraction_max 0.993
_diffrn_reflns_theta_full 25.242
_diffrn_reflns_theta_max 24.406
_diffrn_reflns_theta_min 2.921
_diffrn_source 'sealed tube'
_exptl_absorpt_coefficient_mu 0.081
_exptl_absorpt_correction_T_max 0.998
_exptl_absorpt_correction_T_min 0.978
_exptl_absorpt_correction_type multi-scan
_exptl_absorpt_process_details SADABS
_exptl_crystal_colour Colourless
_exptl_crystal_density_diffrn 1.273
_exptl_crystal_description Needle
_exptl_crystal_F_000 404
_exptl_crystal_size_max 0.160
_exptl_crystal_size_mid 0.100
_exptl_crystal_size_min 0.070
_refine_diff_density_max 0.193
_refine_diff_density_min -0.232
_refine_diff_density_rms 0.048
_refine_ls_extinction_method none
_refine_ls_goodness_of_fit_ref 1.078
_refine_ls_hydrogen_treatment constr
_refine_ls_matrix_type full
_refine_ls_number_parameters 262
_refine_ls_number_reflns 3274
_refine_ls_number_restraints 0
_refine_ls_restrained_S_all 1.078
_refine_ls_R_factor_all 0.0613
_refine_ls_R_factor_gt 0.0433
_refine_ls_shift/su_max 0.000
_refine_ls_shift/su_mean 0.000
_refine_ls_structure_factor_coef Fsqd
_refine_ls_weighting_details 'w=1/[\s^2^(Fo^2^)+(0.0377P)^2^+0.4872P] where P=(Fo^2^+2Fc^2^)/3'
_refine_ls_weighting_scheme calc
_refine_ls_wR_factor_gt 0.0928
_refine_ls_wR_factor_ref 0.1005
_reflns_Friedel_coverage 0.000
_reflns_number_gt 2612
_reflns_number_total 3274
_reflns_threshold_expression 'I > 2\s(I)'
_cod_data_source_file c7ob01701d2.cif
_cod_data_source_block shelx
_cod_original_cell_volume 997.47(11)
_cod_database_code 7155788
_shelx_space_group_comment
;
The symmetry employed for this shelxl refinement is uniquely defined
by the following loop, which should always be used as a source of
symmetry information in preference to the above space-group names.
They are only intended as comments.
;
_shelx_estimated_absorpt_t_min 0.987
_shelx_estimated_absorpt_t_max 0.994
_shelxl_version_number 2014-3

loop_
_space_group_symop_operation_xyz
'x, y, z'
'-x, -y, -z'

loop_
_atom_site_label
_atom_site_type_symbol
_atom_site_fract_x
_atom_site_fract_y
_atom_site_fract_z
_atom_site_U_iso_or_equiv
_atom_site_adp_type
_atom_site_occupancy
_atom_site_site_symmetry_order
_atom_site_calc_flag
_atom_site_refinement_flags_posn
_atom_site_refinement_flags_adp
C1 C 0.4916(3) 0.24725(19) 0.36852(14) 0.0196(4) Uani 1 1 d . .
H1 H 0.5456 0.3325 0.4152 0.023 Uiso 1 1 calc R U
C2 C 0.5496(3) 0.20729(18) 0.27505(13) 0.0148(4) Uani 1 1 d . .
C3 C 0.4262(3) 0.06997(18) 0.22871(13) 0.0154(4) Uani 1 1 d . .
C4 C 0.2967(3) 0.03449(18) 0.29850(13) 0.0175(4) Uani 1 1 d . .
C5 C 0.1473(3) -0.08925(19) 0.27536(15) 0.0229(5) Uani 1 1 d . .
H5 H 0.0614 -0.1098 0.3217 0.028 Uiso 1 1 calc R U
C6 C 0.1319(3) -0.1798(2) 0.18124(15) 0.0261(5) Uani 1 1 d . .
H6 H 0.0342 -0.2633 0.1638 0.031 Uiso 1 1 calc R U
C7 C 0.2605(3) -0.14850(19) 0.11117(15) 0.0231(5) Uani 1 1 d . .
H7 H 0.2475 -0.2119 0.0484 0.028 Uiso 1 1 calc R U
C8 C 0.4063(3) -0.02505(18) 0.13389(13) 0.0175(4) Uani 1 1 d . .
H8 H 0.4904 -0.0051 0.0867 0.021 Uiso 1 1 calc R U
C9 C 0.6982(3) 0.29429(17) 0.22606(13) 0.0155(4) Uani 1 1 d . .
H9 H 0.6265 0.2989 0.1678 0.019 Uiso 1 1 calc R U
C10 C 0.8551(3) 0.23460(17) 0.18515(13) 0.0148(4) Uani 1 1 d . .
C11 C 0.8765(3) 0.11354(18) 0.18384(13) 0.0168(4) Uani 1 1 d . .
H11 H 0.7997 0.0537 0.2147 0.020 Uiso 1 1 calc R U
C12 C 1.1097(3) 0.20204(18) 0.09642(13) 0.0169(4) Uani 1 1 d . .
C13 C 1.0053(3) 0.29403(17) 0.12987(13) 0.0154(4) Uani 1 1 d . .
C14 C 1.0583(3) 0.41486(18) 0.10424(13) 0.0195(4) Uani 1 1 d . .
H14 H 0.9926 0.4776 0.1261 0.023 Uiso 1 1 calc R U
C15 C 1.2093(3) 0.4392(2) 0.04610(15) 0.0249(5) Uani 1 1 d . .
H15 H 1.2451 0.5190 0.0286 0.030 Uiso 1 1 calc R U
C16 C 1.3098(3) 0.3457(2) 0.01288(15) 0.0252(5) Uani 1 1 d . .
H16 H 1.4108 0.3645 -0.0265 0.030 Uiso 1 1 calc R U
C17 C 1.2620(3) 0.2266(2) 0.03732(14) 0.0220(5) Uani 1 1 d . .
H17 H 1.3290 0.1647 0.0152 0.026 Uiso 1 1 calc R U
C18 C 0.7813(3) 0.43928(17) 0.29501(13) 0.0150(4) Uani 1 1 d . .
C19 C 0.9509(3) 0.48241(18) 0.35843(13) 0.0179(4) Uani 1 1 d . .
H19 H 1.0194 0.4224 0.3582 0.021 Uiso 1 1 calc R U
C20 C 1.0214(3) 0.61519(18) 0.42319(13) 0.0188(4) Uani 1 1 d . .
H20 H 1.1359 0.6430 0.4657 0.023 Uiso 1 1 calc R U
C21 C 0.9209(3) 0.70471(17) 0.42387(13) 0.0153(4) Uani 1 1 d . .
C22 C 0.7478(3) 0.66229(18) 0.35952(13) 0.0168(4) Uani 1 1 d . .
C23 C 0.6796(3) 0.53081(18) 0.29597(13) 0.0182(4) Uani 1 1 d . .
H23 H 0.5650 0.5027 0.2534 0.022 Uiso 1 1 calc R U
C24 C 0.4998(3) 0.7280(2) 0.29257(17) 0.0355(6) Uani 1 1 d . .
H24A H 0.4509 0.8034 0.3049 0.053 Uiso 1 1 calc R U
H24B H 0.5425 0.7099 0.2267 0.053 Uiso 1 1 calc R U
H24C H 0.3984 0.6495 0.2968 0.053 Uiso 1 1 calc R U
C25 C 1.1632(3) 0.8898(2) 0.54137(15) 0.0286(5) Uani 1 1 d . .
H25A H 1.1867 0.9830 0.5794 0.043 Uiso 1 1 calc R U
H25B H 1.1651 0.8378 0.5864 0.043 Uiso 1 1 calc R U
H25C H 1.2627 0.8834 0.4973 0.043 Uiso 1 1 calc R U
N1 N 0.3422(2) 0.14379(16) 0.38384(11) 0.0222(4) Uani 1 1 d . .
H1P H 0.2864 0.1470 0.4381 0.027 Uiso 1 1 calc R U
N2 N 1.0279(2) 0.09266(15) 0.13031(11) 0.0184(4) Uani 1 1 d . .
H2P H 1.0653 0.0224 0.1197 0.022 Uiso 1 1 calc R U
O1 O 0.97677(18) 0.83797(12) 0.48310(9) 0.0193(3) Uani 1 1 d . .
O2 O 0.65987(19) 0.75971(13) 0.36605(10) 0.0248(3) Uani 1 1 d . .

loop_
_atom_site_aniso_label
_atom_site_aniso_U_11
_atom_site_aniso_U_22
_atom_site_aniso_U_33
_atom_site_aniso_U_23
_atom_site_aniso_U_13
_atom_site_aniso_U_12
C1 0.0192(10) 0.0164(10) 0.0205(10) 0.0019(8) 0.0017(8) 0.0053(8)
C2 0.0145(10) 0.0144(9) 0.0156(9) 0.0022(7) 0.0018(7) 0.0069(8)
C3 0.0130(9) 0.0165(10) 0.0181(10) 0.0049(8) 0.0003(7) 0.0070(8)
C4 0.0179(10) 0.0174(10) 0.0207(10) 0.0076(8) 0.0029(8) 0.0089(8)
C5 0.0186(10) 0.0224(11) 0.0328(12) 0.0155(9) 0.0058(8) 0.0067(9)
C6 0.0210(11) 0.0153(10) 0.0396(13) 0.0090(9) -0.0065(9) 0.0023(9)
C7 0.0266(11) 0.0168(10) 0.0241(10) 0.0008(8) -0.0068(8) 0.0098(9)
C8 0.0182(10) 0.0190(10) 0.0174(10) 0.0051(8) 0.0012(8) 0.0093(8)
C9 0.0157(10) 0.0132(9) 0.0172(9) 0.0034(7) 0.0004(7) 0.0051(8)
C10 0.0147(9) 0.0138(9) 0.0140(9) 0.0017(7) 0.0007(7) 0.0042(8)
C11 0.0158(10) 0.0166(10) 0.0179(10) 0.0058(8) 0.0034(7) 0.0048(8)
C12 0.0150(10) 0.0164(10) 0.0166(10) 0.0025(8) -0.0016(8) 0.0039(8)
C13 0.0132(9) 0.0139(9) 0.0158(9) 0.0014(7) -0.0019(7) 0.0026(8)
C14 0.0188(10) 0.0154(10) 0.0228(10) 0.0041(8) 0.0009(8) 0.0048(8)
C15 0.0227(11) 0.0210(11) 0.0302(11) 0.0130(9) 0.0022(9) 0.0010(9)
C16 0.0170(10) 0.0319(12) 0.0251(11) 0.0110(9) 0.0056(8) 0.0030(9)
C17 0.0168(10) 0.0261(11) 0.0222(10) 0.0034(9) 0.0030(8) 0.0093(9)
C18 0.0157(10) 0.0141(9) 0.0160(9) 0.0053(8) 0.0048(7) 0.0050(8)
C19 0.0206(10) 0.0161(10) 0.0194(10) 0.0053(8) 0.0020(8) 0.0095(8)
C20 0.0186(10) 0.0197(10) 0.0166(10) 0.0047(8) -0.0012(8) 0.0049(8)
C21 0.0185(10) 0.0125(9) 0.0144(9) 0.0038(7) 0.0051(7) 0.0042(8)
C22 0.0190(10) 0.0150(10) 0.0193(10) 0.0054(8) 0.0057(8) 0.0092(8)
C23 0.0145(10) 0.0184(10) 0.0205(10) 0.0046(8) 0.0022(8) 0.0045(8)
C24 0.0343(13) 0.0296(12) 0.0425(13) 0.0000(10) -0.0124(10) 0.0210(11)
C25 0.0314(12) 0.0195(11) 0.0276(11) -0.0014(9) -0.0097(9) 0.0061(9)
N1 0.0249(9) 0.0240(9) 0.0182(8) 0.0057(7) 0.0103(7) 0.0089(7)
N2 0.0187(9) 0.0148(8) 0.0246(9) 0.0053(7) 0.0047(7) 0.0099(7)
O1 0.0221(7) 0.0135(7) 0.0187(7) 0.0002(5) -0.0005(5) 0.0053(6)
O2 0.0242(8) 0.0193(7) 0.0297(8) -0.0005(6) -0.0042(6) 0.0128(6)

loop_
_atom_type_symbol
_atom_type_description
_atom_type_scat_dispersion_real
_atom_type_scat_dispersion_imag
_atom_type_scat_source
C C 0.0033 0.0016 'International Tables Vol C Tables 4.2.6.8 and 6.1.1.4'
H H 0.0000 0.0000 'International Tables Vol C Tables 4.2.6.8 and 6.1.1.4'
N N 0.0061 0.0033 'International Tables Vol C Tables 4.2.6.8 and 6.1.1.4'
O O 0.0106 0.0060 'International Tables Vol C Tables 4.2.6.8 and 6.1.1.4'

loop_
_geom_angle_atom_site_label_1
_geom_angle_atom_site_label_2
_geom_angle_atom_site_label_3
_geom_angle
C2 C1 N1 110.50(16)
C2 C1 H1 124.7
N1 C1 H1 124.7
C1 C2 C3 105.93(15)
C1 C2 C9 127.01(16)
C3 C2 C9 126.77(15)
C8 C3 C4 118.32(16)
C8 C3 C2 134.36(17)
C4 C3 C2 107.25(15)
N1 C4 C5 129.96(17)
N1 C4 C3 107.42(16)
C5 C4 C3 122.52(17)
C6 C5 C4 117.41(18)
C6 C5 H5 121.3
C4 C5 H5 121.3
C5 C6 C7 121.33(18)
C5 C6 H6 119.3
C7 C6 H6 119.3
C8 C7 C6 121.02(18)
C8 C7 H7 119.5
C6 C7 H7 119.5
C7 C8 C3 119.37(17)
C7 C8 H8 120.3
C3 C8 H8 120.3
C10 C9 C2 114.10(15)
C10 C9 C18 112.60(14)
C2 C9 C18 111.17(14)
C10 C9 H9 106.1
C2 C9 H9 106.1
C18 C9 H9 106.1
C11 C10 C13 106.13(15)
C11 C10 C9 129.18(16)
C13 C10 C9 124.46(16)
C10 C11 N2 110.24(16)
C10 C11 H11 124.9
N2 C11 H11 124.9
N2 C12 C17 130.63(17)
N2 C12 C13 107.31(15)
C17 C12 C13 122.03(17)
C14 C13 C12 118.98(16)
C14 C13 C10 133.78(17)
C12 C13 C10 107.22(16)
C15 C14 C13 118.91(18)
C15 C14 H14 120.5
C13 C14 H14 120.5
C14 C15 C16 121.12(18)
C14 C15 H15 119.4
C16 C15 H15 119.4
C17 C16 C15 121.34(17)
C17 C16 H16 119.3
C15 C16 H16 119.3
C16 C17 C12 117.61(18)
C16 C17 H17 121.2
C12 C17 H17 121.2
C19 C18 C23 118.99(17)
C19 C18 C9 121.96(16)
C23 C18 C9 119.03(16)
C18 C19 C20 120.89(17)
C18 C19 H19 119.6
C20 C19 H19 119.6
C21 C20 C19 119.89(17)
C21 C20 H20 120.1
C19 C20 H20 120.1
O1 C21 C20 125.24(17)
O1 C21 C22 114.88(16)
C20 C21 C22 119.88(16)
O2 C22 C23 125.25(17)
O2 C22 C21 115.07(15)
C23 C22 C21 119.68(17)
C22 C23 C18 120.66(17)
C22 C23 H23 119.7
C18 C23 H23 119.7
O2 C24 H24A 109.5
O2 C24 H24B 109.5
H24A C24 H24B 109.5
O2 C24 H24C 109.5
H24A C24 H24C 109.5
H24B C24 H24C 109.5
O1 C25 H25A 109.5
O1 C25 H25B 109.5
H25A C25 H25B 109.5
O1 C25 H25C 109.5
H25A C25 H25C 109.5
H25B C25 H25C 109.5
C4 N1 C1 108.86(15)
C4 N1 H1P 125.6
C1 N1 H1P 125.6
C12 N2 C11 109.08(15)
C12 N2 H2P 125.5
C11 N2 H2P 125.5
C21 O1 C25 116.70(15)
C22 O2 C24 117.19(15)

loop_
_geom_bond_atom_site_label_1
_geom_bond_atom_site_label_2
_geom_bond_distance
C1 C2 1.368(2)
C1 N1 1.374(2)
C1 H1 0.9300
C2 C3 1.439(2)
C2 C9 1.514(2)
C3 C8 1.401(3)
C3 C4 1.414(2)
C4 N1 1.372(2)
C4 C5 1.395(3)
C5 C6 1.378(3)
C5 H5 0.9300
C6 C7 1.402(3)
C6 H6 0.9300
C7 C8 1.380(3)
C7 H7 0.9300
C8 H8 0.9300
C9 C10 1.514(2)
C9 C18 1.521(2)
C9 H9 0.9800
C10 C11 1.364(3)
C10 C13 1.442(2)
C11 N2 1.375(2)
C11 H11 0.9300
C12 N2 1.374(2)
C12 C17 1.394(3)
C12 C13 1.410(3)
C13 C14 1.401(3)
C14 C15 1.378(3)
C14 H14 0.9300
C15 C16 1.402(3)
C15 H15 0.9300
C16 C17 1.375(3)
C16 H16 0.9300
C17 H17 0.9300
C18 C19 1.378(3)
C18 C23 1.402(3)
C19 C20 1.399(2)
C19 H19 0.9300
C20 C21 1.377(3)
C20 H20 0.9300
C21 O1 1.377(2)
C21 C22 1.405(3)
C22 O2 1.374(2)
C22 C23 1.382(2)
C23 H23 0.9300
C24 O2 1.428(2)
C24 H24A 0.9600
C24 H24B 0.9600
C24 H24C 0.9600
C25 O1 1.433(2)
C25 H25A 0.9600
C25 H25B 0.9600
C25 H25C 0.9600
N1 H1P 0.8600
N2 H2P 0.8600

loop_
_geom_torsion_atom_site_label_1
_geom_torsion_atom_site_label_2
_geom_torsion_atom_site_label_3
_geom_torsion_atom_site_label_4
_geom_torsion
N1 C1 C2 C3 0.7(2)
N1 C1 C2 C9 174.73(17)
C1 C2 C3 C8 177.3(2)
C9 C2 C3 C8 3.2(3)
C1 C2 C3 C4 0.4(2)
C9 C2 C3 C4 -173.68(17)
C8 C3 C4 N1 -178.76(16)
C2 C3 C4 N1 -1.3(2)
C8 C3 C4 C5 -2.0(3)
C2 C3 C4 C5 175.51(18)
N1 C4 C5 C6 177.73(19)
C3 C4 C5 C6 1.7(3)
C4 C5 C6 C7 -0.4(3)
C5 C6 C7 C8 -0.6(3)
C6 C7 C8 C3 0.4(3)
C4 C3 C8 C7 0.9(3)
C2 C3 C8 C7 -175.7(2)
C1 C2 C9 C10 128.5(2)
C3 C2 C9 C10 -58.6(2)
C1 C2 C9 C18 -0.1(3)
C3 C2 C9 C18 172.71(17)
C2 C9 C10 C11 2.2(3)
C18 C9 C10 C11 130.14(19)
C2 C9 C10 C13 175.97(16)
C18 C9 C10 C13 -56.1(2)
C13 C10 C11 N2 -0.9(2)
C9 C10 C11 N2 173.78(17)
N2 C12 C13 C14 -179.25(15)
C17 C12 C13 C14 -1.0(3)
N2 C12 C13 C10 -0.41(19)
C17 C12 C13 C10 177.83(16)
C11 C10 C13 C14 179.38(19)
C9 C10 C13 C14 4.4(3)
C11 C10 C13 C12 0.8(2)
C9 C10 C13 C12 -174.19(16)
C12 C13 C14 C15 0.8(3)
C10 C13 C14 C15 -177.68(19)
C13 C14 C15 C16 -0.2(3)
C14 C15 C16 C17 -0.2(3)
C15 C16 C17 C12 0.0(3)
N2 C12 C17 C16 178.38(18)
C13 C12 C17 C16 0.6(3)
C10 C9 C18 C19 -35.6(2)
C2 C9 C18 C19 93.8(2)
C10 C9 C18 C23 146.05(16)
C2 C9 C18 C23 -84.5(2)
C23 C18 C19 C20 0.1(3)
C9 C18 C19 C20 -178.16(15)
C18 C19 C20 C21 -0.1(3)
C19 C20 C21 O1 -179.13(16)
C19 C20 C21 C22 0.0(3)
O1 C21 C22 O2 -0.5(2)
C20 C21 C22 O2 -179.78(15)
O1 C21 C22 C23 179.29(15)
C20 C21 C22 C23 0.0(3)
O2 C22 C23 C18 179.78(16)
C21 C22 C23 C18 0.0(3)
C19 C18 C23 C22 -0.1(3)
C9 C18 C23 C22 178.29(15)
C5 C4 N1 C1 -174.7(2)
C3 C4 N1 C1 1.7(2)
C2 C1 N1 C4 -1.5(2)
C17 C12 N2 C11 -178.15(18)
C13 C12 N2 C11 -0.12(19)
C10 C11 N2 C12 0.6(2)
C20 C21 O1 C25 6.1(2)
C22 C21 O1 C25 -173.13(16)
C23 C22 O2 C24 -8.6(3)
C21 C22 O2 C24 171.25(17)
